data_2312614
loop_
_publ_author_name
'Zigelstein, Rachel'
'Lough, Alan J.'
'Bender, Timothy P.'

_publ_section_title
;
 The influence of the axial group on the crystal structures of boron
 subphthalocyanines.
;
_journal_coeditor_code DG3059
_journal_issue 10
_journal_name_full 'Acta crystallographica. Section C, Structural chemistry'
_journal_paper_doi 10.1107/S2053229624006934
_journal_volume 80
_journal_year 2024
_chemical_formula_iupac 'C31 H19 B N6 S'
_chemical_formula_moiety 'C31 H19 B N6 S'
_chemical_formula_sum 'C31 H19 B N6 S'
_chemical_formula_weight 518.39
_chemical_name_systematic
;
(4-Methylbenzenethiolato)(subphthalocyaninato)boron
;
_space_group_crystal_system monoclinic
_space_group_IT_number 15
_space_group_name_Hall '-C 2yc'
_space_group_name_H-M_alt 'C 1 2/c 1'
_atom_sites_solution_hydrogens geom
_atom_sites_solution_primary direct
_audit_creation_method SHELXL-2019/1
_cell_angle_alpha 90
_cell_angle_beta 114.838(4)
_cell_angle_gamma 90
_cell_formula_units_Z 24
_cell_length_a 49.653(4)
_cell_length_b 12.1268(10)
_cell_length_c 27.559(2)
_cell_measurement_reflns_used 6283
_cell_measurement_temperature 150(2)
_cell_measurement_theta_max 62.47
_cell_measurement_theta_min 3.53
_cell_volume 15059(2)
_computing_cell_refinement
;
APEX4 (Bruker, 2021)
;
_computing_data_collection
;
APEX4 (Bruker, 2021)
;
_computing_data_reduction
;
APEX4 (Bruker, 2021)
;
_computing_molecular_graphics
;
PLATON (Spek, 2020)
;
_computing_publication_material
;
SHELXTL (Sheldrick, 2008)
;
_computing_structure_refinement
;
SHELXL2019 (Sheldrick, 2015<i>b</i>)
;
_computing_structure_solution
;
SHELXT2018 (Sheldrick, 2015<i>a</i>)
;
_diffrn_ambient_temperature 150(2)
_diffrn_measured_fraction_theta_full 0.968
_diffrn_measured_fraction_theta_max 0.968
_diffrn_measurement_device_type 'Bruker Kappa APEX-DUO CMOS PHOTON II'
_diffrn_measurement_method '\f and \w scans'
_diffrn_radiation_type CuK\a
_diffrn_radiation_wavelength 1.54178
_diffrn_reflns_av_R_equivalents 0.0905
_diffrn_reflns_av_unetI/netI 0.0856
_diffrn_reflns_limit_h_max 58
_diffrn_reflns_limit_h_min -58
_diffrn_reflns_limit_k_max 14
_diffrn_reflns_limit_k_min -14
_diffrn_reflns_limit_l_max 32
_diffrn_reflns_limit_l_min -21
_diffrn_reflns_number 12819
_diffrn_reflns_theta_full 66.326
_diffrn_reflns_theta_max 66.326
_diffrn_reflns_theta_min 1.961
_diffrn_source 'Incoatec ImuS with multi-layer optics'
_exptl_absorpt_coefficient_mu 1.410
_exptl_absorpt_correction_T_max 0.7528
_exptl_absorpt_correction_T_min 0.6328
_exptl_absorpt_correction_type multi-scan
_exptl_absorpt_process_details
;
(SADABS; Krause <i>et al.</i>,  2015)
;
_exptl_crystal_colour pink
_exptl_crystal_density_diffrn 1.372
_exptl_crystal_description plate
_exptl_crystal_F_000 6432
_exptl_crystal_size_max 0.280
_exptl_crystal_size_mid 0.270
_exptl_crystal_size_min 0.020
_refine_diff_density_max 0.894
_refine_diff_density_min -0.569
_refine_ls_extinction_coef 0.00058(4)
_refine_ls_extinction_expression Fc^*^=kFc[1+0.001xFc^2^\l^3^/sin(2\q)]^-1/4^
_refine_ls_extinction_method
;
SHELXL2019 (Sheldrick, 2015<i>b</i>)
;
_refine_ls_goodness_of_fit_ref 1.092
_refine_ls_hydrogen_treatment constr
_refine_ls_matrix_type full
_refine_ls_number_parameters 1059
_refine_ls_number_reflns 12819
_refine_ls_number_restraints 0
_refine_ls_restrained_S_all 1.092
_refine_ls_R_factor_all 0.1172
_refine_ls_R_factor_gt 0.0978
_refine_ls_shift/su_max 0.001
_refine_ls_shift/su_mean 0.000
_refine_ls_structure_factor_coef Fsqd
_refine_ls_weighting_details 'w=1/[\s^2^(Fo^2^)+(0.0341P)^2^+145.1404P] where P=(Fo^2^+2Fc^2^)/3'
_refine_ls_weighting_scheme calc
_refine_ls_wR_factor_gt 0.2329
_refine_ls_wR_factor_ref 0.2419
_reflns_number_gt 10107
_reflns_number_total 12819
_reflns_threshold_expression 'I > 2\s(I)'
_cod_data_source_file dg3059.cif
_cod_data_source_block d23112_a_tw_sq
_cod_original_sg_symbol_H-M 'C 2/c'
_cod_database_code 2312614
_shelx_space_group_comment
;
The symmetry employed for this shelxl refinement is uniquely defined
by the following loop, which should always be used as a source of
symmetry information in preference to the above space-group names.
They are only intended as comments.
;
_shelx_estimated_absorpt_t_min 0.694
_shelx_estimated_absorpt_t_max 0.972

loop_
_space_group_symop_operation_xyz
'x, y, z'
'-x, y, -z+1/2'
'x+1/2, y+1/2, z'
'-x+1/2, y+1/2, -z+1/2'
'-x, -y, -z'
'x, -y, z-1/2'
'-x+1/2, -y+1/2, -z'
'x+1/2, -y+1/2, z-1/2'

loop_
_atom_site_type_symbol
_atom_site_label
_atom_site_fract_x
_atom_site_fract_y
_atom_site_fract_z
_atom_site_U_iso_or_equiv
_atom_site_adp_type
_atom_site_calc_flag
_atom_site_occupancy
_atom_site_disorder_assembly
_atom_site_disorder_group
S S1A 0.59339(3) 0.51753(12) 0.73057(6) 0.0332(4) Uani d 1 . .
N N1A 0.59808(10) 0.5166(4) 0.63321(19) 0.0319(11) Uani d 1 . .
N N2A 0.56798(11) 0.3623(4) 0.5883(2) 0.0362(12) Uani d 1 . .
N N3A 0.54799(10) 0.5100(4) 0.62041(19) 0.0340(11) Uani d 1 . .
N N4A 0.52161(10) 0.6784(4) 0.60952(19) 0.0345(11) Uani d 1 . .
N N5A 0.57430(10) 0.6766(4) 0.64365(19) 0.0308(11) Uani d 1 . .
N N6A 0.61955(10) 0.6927(4) 0.63371(19) 0.0335(11) Uani d 1 . .
C C1A 0.61884(12) 0.5823(5) 0.6276(2) 0.0334(13) Uani d 1 . .
C C2A 0.63308(13) 0.5140(5) 0.6021(2) 0.0363(14) Uani d 1 . .
C C3A 0.65616(13) 0.5368(6) 0.5868(3) 0.0401(15) Uani d 1 . .
H H3AA 0.666057 0.605947 0.594543 0.048 Uiso calc 1 . .
C C4A 0.66399(14) 0.4552(6) 0.5603(3) 0.0452(16) Uani d 1 . .
H H4AA 0.679585 0.468532 0.549612 0.054 Uiso calc 1 . .
C C5A 0.64946(14) 0.3538(6) 0.5487(3) 0.0446(16) Uani d 1 . .
H H5AA 0.655837 0.298714 0.531338 0.053 Uiso calc 1 . .
C C6A 0.62604(14) 0.3308(6) 0.5618(2) 0.0413(15) Uani d 1 . .
H H6AA 0.615838 0.262355 0.552509 0.050 Uiso calc 1 . .
C C7A 0.61790(13) 0.4118(5) 0.5892(2) 0.0349(14) Uani d 1 . .
C C8A 0.59385(13) 0.4191(5) 0.6056(2) 0.0325(13) Uani d 1 . .
C C9A 0.54495(13) 0.4124(5) 0.5934(2) 0.0338(13) Uani d 1 . .
C C10A 0.51306(13) 0.3972(5) 0.5631(2) 0.0365(14) Uani d 1 . .
C C11A 0.49668(14) 0.3119(6) 0.5302(2) 0.0403(15) Uani d 1 . .
H H11A 0.506026 0.247966 0.524520 0.048 Uiso calc 1 . .
C C12A 0.46574(14) 0.3245(6) 0.5058(3) 0.0453(16) Uani d 1 . .
H H12A 0.453893 0.266894 0.483772 0.054 Uiso calc 1 . .
C C13A 0.45193(14) 0.4187(6) 0.5129(3) 0.0466(17) Uani d 1 . .
H H13A 0.430901 0.423987 0.495932 0.056 Uiso calc 1 . .
C C14A 0.46833(13) 0.5054(6) 0.5444(3) 0.0414(15) Uani d 1 . .
H H14A 0.458900 0.570878 0.548139 0.050 Uiso calc 1 . .
C C15A 0.49906(13) 0.4934(6) 0.5703(2) 0.0362(14) Uani d 1 . .
C C16A 0.52231(12) 0.5687(5) 0.6040(2) 0.0323(13) Uani d 1 . .
C C17A 0.54772(12) 0.7320(5) 0.6269(2) 0.0317(13) Uani d 1 . .
C C18A 0.55452(13) 0.8458(5) 0.6203(2) 0.0333(13) Uani d 1 . .
C C19A 0.53729(14) 0.9420(6) 0.6065(2) 0.0402(15) Uani d 1 . .
H H19A 0.517001 0.939765 0.600476 0.048 Uiso calc 1 . .
C C20A 0.55014(16) 1.0400(6) 0.6019(3) 0.0444(16) Uani d 1 . .
H H20A 0.538811 1.106064 0.593581 0.053 Uiso calc 1 . .
C C21A 0.57980(16) 1.0422(6) 0.6095(3) 0.0468(16) Uani d 1 . .
H H21A 0.588281 1.110399 0.606119 0.056 Uiso calc 1 . .
C C22A 0.59720(14) 0.9482(5) 0.6217(2) 0.0384(14) Uani d 1 . .
H H22A 0.617209 0.950849 0.626024 0.046 Uiso calc 1 . .
C C23A 0.58454(13) 0.8503(5) 0.6274(2) 0.0344(13) Uani d 1 . .
C C24A 0.59621(12) 0.7387(5) 0.6388(2) 0.0320(13) Uani d 1 . .
C C25A 0.57037(12) 0.5904(5) 0.7551(2) 0.0327(13) Uani d 1 . .
C C26A 0.55151(14) 0.5325(6) 0.7712(3) 0.0409(15) Uani d 1 . .
H H26A 0.549561 0.454854 0.766458 0.049 Uiso calc 1 . .
C C27A 0.53520(14) 0.5895(6) 0.7946(3) 0.0423(16) Uani d 1 . .
H H27A 0.522325 0.549187 0.805590 0.051 Uiso calc 1 . .
C C28A 0.53746(13) 0.7018(6) 0.8019(2) 0.0372(14) Uani d 1 . .
C C29A 0.55642(12) 0.7579(5) 0.7854(2) 0.0342(13) Uani d 1 . .
H H29A 0.558272 0.835583 0.789992 0.041 Uiso calc 1 . .
C C30A 0.57274(12) 0.7044(5) 0.7623(2) 0.0320(13) Uani d 1 . .
H H30A 0.585579 0.745279 0.751451 0.038 Uiso calc 1 . .
C C31A 0.51886(14) 0.7624(7) 0.8245(3) 0.0503(18) Uani d 1 . .
H H31A 0.522446 0.841826 0.824314 0.075 Uiso calc 1 . .
H H31B 0.524201 0.737849 0.861285 0.075 Uiso calc 1 . .
H H31C 0.497821 0.746979 0.802649 0.075 Uiso calc 1 . .
B B1A 0.57748(14) 0.5575(6) 0.6563(3) 0.0310(14) Uani d 1 . .
S S1B 0.70480(3) 0.12941(13) 0.54527(5) 0.0330(4) Uani d 1 . .
N N1B 0.75052(9) 0.1664(4) 0.64832(18) 0.0259(10) Uani d 1 . .
N N2B 0.73408(9) 0.3260(4) 0.67907(18) 0.0285(10) Uani d 1 . .
N N3B 0.70331(9) 0.1666(4) 0.64869(18) 0.0263(10) Uani d 1 . .
N N4B 0.68356(10) -0.0029(4) 0.66323(18) 0.0282(10) Uani d 1 . .
N N5B 0.72493(9) -0.0007(4) 0.64095(18) 0.0273(10) Uani d 1 . .
N N6B 0.77646(10) -0.0037(4) 0.66115(18) 0.0293(10) Uani d 1 . .
C C1B 0.77611(12) 0.1075(5) 0.6624(2) 0.0276(12) Uani d 1 . .
C C2B 0.80016(12) 0.1853(5) 0.6884(2) 0.0288(12) Uani d 1 . .
C C3B 0.83085(12) 0.1732(5) 0.7092(2) 0.0303(12) Uani d 1 . .
H H3BA 0.839539 0.105418 0.705949 0.036 Uiso calc 1 . .
C C4B 0.84822(12) 0.2619(5) 0.7346(2) 0.0337(13) Uani d 1 . .
H H4BA 0.869198 0.255873 0.748314 0.040 Uiso calc 1 . .
C C5B 0.83550(12) 0.3618(5) 0.7408(2) 0.0323(13) Uani d 1 . .
H H5BA 0.848048 0.421961 0.758434 0.039 Uiso calc 1 . .
C C6B 0.80492(12) 0.3738(5) 0.7216(2) 0.0311(13) Uani d 1 . .
H H6BA 0.796367 0.440026 0.727068 0.037 Uiso calc 1 . .
C C7B 0.78730(11) 0.2855(5) 0.6941(2) 0.0271(12) Uani d 1 . .
C C8B 0.75513(12) 0.2692(5) 0.6715(2) 0.0275(12) Uani d 1 . .
C C9B 0.70903(12) 0.2702(5) 0.6704(2) 0.0267(12) Uani d 1 . .
C C10B 0.68695(12) 0.2891(5) 0.6915(2) 0.0287(12) Uani d 1 . .
C C11B 0.68130(12) 0.3792(5) 0.7165(2) 0.0317(13) Uani d 1 . .
H H11B 0.692027 0.446073 0.720578 0.038 Uiso calc 1 . .
C C12B 0.65958(13) 0.3696(5) 0.7354(2) 0.0366(14) Uani d 1 . .
H H12B 0.654985 0.431143 0.751909 0.044 Uiso calc 1 . .
C C13B 0.64448(12) 0.2709(5) 0.7306(2) 0.0356(14) Uani d 1 . .
H H13B 0.629667 0.266694 0.743884 0.043 Uiso calc 1 . .
C C14B 0.65024(12) 0.1797(5) 0.7074(2) 0.0302(13) Uani d 1 . .
H H14B 0.640028 0.112341 0.705296 0.036 Uiso calc 1 . .
C C15B 0.67155(11) 0.1880(5) 0.6868(2) 0.0286(12) Uani d 1 . .
C C16B 0.68418(11) 0.1081(5) 0.6630(2) 0.0274(12) Uani d 1 . .
C C17B 0.70515(12) -0.0555(5) 0.6548(2) 0.0278(12) Uani d 1 . .
C C18B 0.71713(12) -0.1672(5) 0.6689(2) 0.0336(13) Uani d 1 . .
C C19B 0.70641(14) -0.2611(5) 0.6833(2) 0.0358(14) Uani d 1 . .
H H19B 0.687557 -0.261993 0.684404 0.043 Uiso calc 1 . .
C C20B 0.72429(15) -0.3530(6) 0.6958(3) 0.0478(17) Uani d 1 . .
H H20B 0.717224 -0.418854 0.705152 0.057 Uiso calc 1 . .
C C21B 0.75224(15) -0.3540(5) 0.6956(3) 0.0441(16) Uani d 1 . .
H H21B 0.763789 -0.419539 0.704640 0.053 Uiso calc 1 . .
C C22B 0.76322(13) -0.2598(5) 0.6821(2) 0.0370(14) Uani d 1 . .
H H22B 0.782448 -0.259470 0.682484 0.044 Uiso calc 1 . .
C C23B 0.74577(13) -0.1664(5) 0.6680(2) 0.0312(13) Uani d 1 . .
C C24B 0.75077(12) -0.0554(5) 0.6532(2) 0.0300(12) Uani d 1 . .
C C25B 0.67610(12) 0.0277(5) 0.5266(2) 0.0323(13) Uani d 1 . .
C C26B 0.65046(12) 0.0452(5) 0.5346(2) 0.0354(14) Uani d 1 . .
H H26B 0.647228 0.114717 0.547077 0.042 Uiso calc 1 . .
C C27B 0.62986(13) -0.0375(6) 0.5245(2) 0.0397(15) Uani d 1 . .
H H27B 0.612757 -0.023714 0.530755 0.048 Uiso calc 1 . .
C C28B 0.63306(14) -0.1393(6) 0.5056(2) 0.0414(15) Uani d 1 . .
C C29B 0.65804(15) -0.1544(6) 0.4943(3) 0.0473(17) Uani d 1 . .
H H29B 0.660582 -0.222266 0.479532 0.057 Uiso calc 1 . .
C C30B 0.67888(14) -0.0714(6) 0.5044(2) 0.0412(15) Uani d 1 . .
H H30B 0.695360 -0.082835 0.495964 0.049 Uiso calc 1 . .
C C31B 0.61155(16) -0.2325(6) 0.4988(3) 0.0531(19) Uani d 1 . .
H H31D 0.611549 -0.250304 0.533455 0.080 Uiso calc 1 . .
H H31E 0.617600 -0.297530 0.484722 0.080 Uiso calc 1 . .
H H31F 0.591564 -0.209982 0.473728 0.080 Uiso calc 1 . .
B B1B 0.72051(13) 0.1155(5) 0.6211(2) 0.0263(13) Uani d 1 . .
S S1C 0.59674(3) 0.00520(14) 0.75499(6) 0.0351(4) Uani d 1 . .
N N1C 0.64464(10) -0.0089(4) 0.85662(19) 0.0343(11) Uani d 1 . .
N N2C 0.66937(12) 0.1610(5) 0.8589(2) 0.0444(13) Uani d 1 . .
N N3C 0.61870(10) 0.1582(4) 0.84376(19) 0.0350(11) Uani d 1 . .
N N4C 0.57961(12) 0.1708(5) 0.8714(2) 0.0413(13) Uani d 1 . .
N N5C 0.59878(10) -0.0031(4) 0.86186(19) 0.0329(11) Uani d 1 . .
N N6C 0.63067(11) -0.1585(4) 0.89589(19) 0.0381(12) Uani d 1 . .
C C1C 0.65042(13) -0.1077(5) 0.8820(2) 0.0366(14) Uani d 1 . .
C C2C 0.68224(13) -0.1231(6) 0.9004(2) 0.0433(17) Uani d 1 . .
C C3C 0.70084(16) -0.2118(7) 0.9261(2) 0.055(2) Uani d 1 . .
H H3C 0.693213 -0.277165 0.934668 0.066 Uiso calc 1 . .
C C4C 0.73082(18) -0.2007(10) 0.9385(3) 0.071(3) Uani d 1 . .
H H4CA 0.743743 -0.261659 0.952994 0.085 Uiso calc 1 . .
C C5C 0.74220(17) -0.1016(10) 0.9301(3) 0.076(3) Uani d 1 . .
H H5CA 0.763031 -0.095861 0.941152 0.091 Uiso calc 1 . .
C C6C 0.72503(15) -0.0121(8) 0.9068(3) 0.057(2) Uani d 1 . .
H H6CA 0.733431 0.055046 0.901987 0.069 Uiso calc 1 . .
C C7C 0.69402(13) -0.0241(7) 0.8902(2) 0.0459(18) Uani d 1 . .
C C8C 0.66960(13) 0.0509(6) 0.8652(2) 0.0394(15) Uani d 1 . .
C C9C 0.64407(15) 0.2138(6) 0.8515(2) 0.0404(15) Uani d 1 . .
C C10C 0.63896(17) 0.3269(6) 0.8620(3) 0.0507(18) Uani d 1 . .
C C11C 0.6560(2) 0.4232(7) 0.8700(3) 0.066(2) Uani d 1 . .
H H11C 0.674481 0.422407 0.867333 0.079 Uiso calc 1 . .
C C12C 0.6449(3) 0.5191(8) 0.8818(3) 0.079(3) Uani d 1 . .
H H12C 0.655796 0.585541 0.885750 0.095 Uiso calc 1 . .
C C13C 0.6183(3) 0.5225(7) 0.8882(3) 0.079(3) Uani d 1 . .
H H13C 0.611761 0.589764 0.897216 0.094 Uiso calc 1 . .
C C14C 0.6016(2) 0.4263(6) 0.8813(3) 0.060(2) Uani d 1 . .
H H14C 0.583765 0.426662 0.886015 0.072 Uiso calc 1 . .
C C15C 0.61181(17) 0.3300(6) 0.8672(3) 0.0492(17) Uani d 1 . .
C C16C 0.60011(14) 0.2183(6) 0.8584(2) 0.0405(15) Uani d 1 . .
C C17C 0.58067(12) 0.0604(6) 0.8761(2) 0.0355(14) Uani d 1 . .
C C18C 0.57047(13) -0.0113(6) 0.9071(2) 0.0382(15) Uani d 1 . .
C C19C 0.55125(14) 0.0084(7) 0.9316(3) 0.0495(18) Uani d 1 . .
H H19C 0.540768 0.076079 0.926546 0.059 Uiso calc 1 . .
C C20C 0.54811(14) -0.0745(8) 0.9634(3) 0.054(2) Uani d 1 . .
H H20C 0.535243 -0.063491 0.980550 0.064 Uiso calc 1 . .
C C21C 0.56364(16) -0.1745(7) 0.9708(3) 0.0526(19) Uani d 1 . .
H H21C 0.560742 -0.230226 0.992365 0.063 Uiso calc 1 . .
C C22C 0.58285(15) -0.1937(6) 0.9477(2) 0.0454(16) Uani d 1 . .
H H22C 0.593796 -0.260483 0.953975 0.055 Uiso calc 1 . .
C C23C 0.58581(13) -0.1113(6) 0.9145(2) 0.0371(14) Uani d 1 . .
C C24C 0.60596(13) -0.1025(5) 0.8889(2) 0.0332(13) Uani d 1 . .
C C25C 0.56426(12) 0.0896(5) 0.7315(2) 0.0308(13) Uani d 1 . .
C C26C 0.56611(13) 0.2000(5) 0.7208(3) 0.0379(14) Uani d 1 . .
H H26C 0.584909 0.231148 0.727599 0.045 Uiso calc 1 . .
C C27C 0.54095(13) 0.2661(6) 0.7002(3) 0.0402(15) Uani d 1 . .
H H27C 0.542897 0.341742 0.693317 0.048 Uiso calc 1 . .
C C28C 0.51321(13) 0.2243(5) 0.6896(2) 0.0353(14) Uani d 1 . .
C C29C 0.51136(13) 0.1125(5) 0.6996(3) 0.0388(15) Uani d 1 . .
H H29C 0.492510 0.080992 0.692196 0.047 Uiso calc 1 . .
C C30C 0.53641(13) 0.0463(5) 0.7202(2) 0.0356(14) Uani d 1 . .
H H30C 0.534470 -0.029607 0.726607 0.043 Uiso calc 1 . .
C C31C 0.48627(15) 0.2975(6) 0.6687(3) 0.0513(18) Uani d 1 . .
H H31I 0.492169 0.372800 0.664658 0.077 Uiso calc 1 . .
H H31J 0.477036 0.297331 0.693911 0.077 Uiso calc 1 . .
H H31G 0.472036 0.269956 0.633913 0.077 Uiso calc 1 . .
B B1C 0.61421(14) 0.0393(6) 0.8298(3) 0.0312(14) Uani d 1 . .

loop_
_atom_site_aniso_label
_atom_site_aniso_U_11
_atom_site_aniso_U_22
_atom_site_aniso_U_33
_atom_site_aniso_U_12
_atom_site_aniso_U_13
_atom_site_aniso_U_23
S1A 0.0307(7) 0.0330(8) 0.0379(8) 0.0026(6) 0.0165(6) 0.0009(6)
N1A 0.032(2) 0.027(3) 0.039(3) -0.001(2) 0.017(2) -0.006(2)
N2A 0.035(3) 0.031(3) 0.045(3) 0.003(2) 0.020(2) 0.000(2)
N3A 0.029(2) 0.036(3) 0.040(3) 0.002(2) 0.017(2) -0.003(2)
N4A 0.031(3) 0.037(3) 0.037(3) -0.001(2) 0.017(2) -0.005(2)
N5A 0.029(2) 0.029(3) 0.036(3) 0.004(2) 0.015(2) -0.004(2)
N6A 0.032(3) 0.037(3) 0.032(3) 0.001(2) 0.014(2) 0.000(2)
C1A 0.026(3) 0.040(4) 0.031(3) 0.000(3) 0.010(2) -0.003(3)
C2A 0.031(3) 0.043(4) 0.033(3) 0.006(3) 0.012(3) 0.000(3)
C3A 0.032(3) 0.046(4) 0.046(4) 0.004(3) 0.021(3) 0.000(3)
C4A 0.039(4) 0.051(4) 0.053(4) 0.010(3) 0.027(3) -0.002(3)
C5A 0.044(4) 0.044(4) 0.050(4) 0.017(3) 0.024(3) -0.002(3)
C6A 0.043(4) 0.040(4) 0.042(3) 0.014(3) 0.019(3) 0.000(3)
C7A 0.033(3) 0.036(4) 0.038(3) 0.007(3) 0.017(3) 0.002(3)
C8A 0.033(3) 0.028(3) 0.034(3) 0.003(3) 0.012(2) -0.001(2)
C9A 0.032(3) 0.029(3) 0.042(3) -0.001(3) 0.018(3) -0.001(3)
C10A 0.033(3) 0.037(4) 0.041(3) -0.002(3) 0.017(3) -0.001(3)
C11A 0.042(4) 0.039(4) 0.041(3) -0.007(3) 0.019(3) -0.002(3)
C12A 0.036(3) 0.042(4) 0.052(4) -0.010(3) 0.013(3) 0.000(3)
C13A 0.029(3) 0.059(5) 0.048(4) -0.009(3) 0.013(3) 0.000(3)
C14A 0.034(3) 0.041(4) 0.050(4) 0.002(3) 0.019(3) 0.000(3)
C15A 0.030(3) 0.043(4) 0.039(3) 0.003(3) 0.017(3) 0.000(3)
C16A 0.030(3) 0.031(3) 0.041(3) 0.004(3) 0.020(3) 0.001(3)
C17A 0.030(3) 0.030(3) 0.037(3) 0.006(3) 0.017(3) -0.001(3)
C18A 0.039(3) 0.028(3) 0.033(3) 0.005(3) 0.015(3) -0.002(2)
C19A 0.042(3) 0.040(4) 0.036(3) 0.009(3) 0.013(3) -0.005(3)
C20A 0.058(4) 0.033(4) 0.039(3) 0.012(3) 0.018(3) 0.003(3)
C21A 0.056(4) 0.041(4) 0.044(4) -0.002(3) 0.023(3) 0.001(3)
C22A 0.043(3) 0.043(4) 0.031(3) 0.000(3) 0.017(3) -0.002(3)
C23A 0.040(3) 0.035(4) 0.031(3) 0.002(3) 0.018(3) -0.005(2)
C24A 0.029(3) 0.039(4) 0.030(3) -0.003(3) 0.015(2) -0.005(2)
C25A 0.029(3) 0.035(3) 0.035(3) 0.000(3) 0.014(2) 0.001(3)
C26A 0.038(3) 0.037(4) 0.050(4) -0.009(3) 0.021(3) 0.002(3)
C27A 0.037(3) 0.051(4) 0.050(4) -0.004(3) 0.030(3) 0.004(3)
C28A 0.031(3) 0.049(4) 0.035(3) 0.001(3) 0.017(3) 0.000(3)
C29A 0.028(3) 0.039(4) 0.035(3) 0.001(3) 0.013(3) -0.004(3)
C30A 0.031(3) 0.029(3) 0.038(3) -0.003(2) 0.016(3) -0.002(2)
C31A 0.037(4) 0.069(5) 0.054(4) 0.000(3) 0.027(3) -0.006(4)
B1A 0.029(3) 0.029(4) 0.036(3) 0.002(3) 0.015(3) -0.001(3)
S1B 0.0310(7) 0.0384(9) 0.0311(7) -0.0035(6) 0.0144(6) 0.0028(6)
N1B 0.022(2) 0.027(3) 0.032(2) -0.0017(19) 0.0153(19) 0.0033(19)
N2B 0.022(2) 0.031(3) 0.035(3) 0.001(2) 0.014(2) 0.003(2)
N3B 0.023(2) 0.026(3) 0.034(2) -0.0008(19) 0.0153(19) 0.0023(19)
N4B 0.026(2) 0.027(3) 0.034(2) -0.006(2) 0.015(2) -0.004(2)
N5B 0.025(2) 0.027(3) 0.034(2) 0.000(2) 0.016(2) 0.002(2)
N6B 0.026(2) 0.029(3) 0.034(2) -0.003(2) 0.014(2) -0.001(2)
C1B 0.030(3) 0.021(3) 0.037(3) -0.001(2) 0.018(2) 0.002(2)
C2B 0.026(3) 0.033(3) 0.032(3) -0.003(2) 0.017(2) 0.001(2)
C3B 0.025(3) 0.031(3) 0.036(3) 0.004(2) 0.014(2) 0.004(2)
C4B 0.025(3) 0.040(4) 0.037(3) -0.004(3) 0.015(2) 0.002(3)
C5B 0.027(3) 0.031(3) 0.040(3) -0.007(2) 0.014(2) -0.005(3)
C6B 0.030(3) 0.033(3) 0.035(3) 0.001(3) 0.018(2) 0.002(3)
C7B 0.022(3) 0.030(3) 0.035(3) 0.000(2) 0.017(2) 0.001(2)
C8B 0.025(3) 0.027(3) 0.034(3) 0.003(2) 0.017(2) 0.006(2)
C9B 0.027(3) 0.027(3) 0.029(3) -0.004(2) 0.015(2) 0.001(2)
C10B 0.024(3) 0.032(3) 0.033(3) 0.003(2) 0.015(2) 0.002(2)
C11B 0.027(3) 0.030(3) 0.039(3) -0.001(2) 0.014(2) 0.002(3)
C12B 0.034(3) 0.039(4) 0.043(3) 0.000(3) 0.023(3) -0.003(3)
C13B 0.027(3) 0.039(4) 0.044(3) 0.000(3) 0.018(3) 0.003(3)
C14B 0.026(3) 0.028(3) 0.041(3) 0.003(2) 0.018(2) 0.005(2)
C15B 0.019(3) 0.038(3) 0.029(3) 0.004(2) 0.010(2) 0.004(2)
C16B 0.022(3) 0.028(3) 0.032(3) -0.003(2) 0.011(2) 0.001(2)
C17B 0.026(3) 0.026(3) 0.032(3) -0.007(2) 0.013(2) -0.003(2)
C18B 0.030(3) 0.031(3) 0.040(3) -0.004(3) 0.015(3) -0.007(3)
C19B 0.038(3) 0.028(3) 0.045(3) -0.008(3) 0.021(3) -0.004(3)
C20B 0.053(4) 0.030(4) 0.066(5) -0.001(3) 0.031(4) 0.007(3)
C21B 0.046(4) 0.021(3) 0.068(4) 0.005(3) 0.027(3) 0.003(3)
C22B 0.033(3) 0.033(4) 0.045(4) 0.001(3) 0.016(3) -0.002(3)
C23B 0.033(3) 0.027(3) 0.037(3) 0.000(2) 0.018(3) -0.002(2)
C24B 0.028(3) 0.029(3) 0.036(3) 0.000(2) 0.016(2) -0.002(2)
C25B 0.032(3) 0.039(4) 0.026(3) 0.001(3) 0.012(2) 0.001(2)
C26B 0.029(3) 0.039(4) 0.037(3) 0.004(3) 0.013(3) -0.001(3)
C27B 0.026(3) 0.051(4) 0.040(3) -0.001(3) 0.012(3) 0.004(3)
C28B 0.039(3) 0.047(4) 0.035(3) -0.007(3) 0.013(3) 0.006(3)
C29B 0.051(4) 0.041(4) 0.050(4) -0.006(3) 0.022(3) -0.012(3)
C30B 0.038(3) 0.047(4) 0.041(3) 0.000(3) 0.018(3) -0.006(3)
C31B 0.055(4) 0.057(5) 0.047(4) -0.018(4) 0.021(3) 0.002(3)
B1B 0.023(3) 0.026(3) 0.031(3) -0.004(3) 0.012(3) -0.002(3)
S1C 0.0300(7) 0.0436(9) 0.0328(7) 0.0036(6) 0.0142(6) 0.0001(6)
N1C 0.027(2) 0.043(3) 0.036(3) 0.004(2) 0.016(2) 0.003(2)
N2C 0.041(3) 0.053(4) 0.044(3) -0.007(3) 0.022(3) -0.003(3)
N3C 0.032(3) 0.036(3) 0.039(3) 0.001(2) 0.016(2) 0.000(2)
N4C 0.040(3) 0.047(4) 0.035(3) 0.011(3) 0.015(2) 0.004(2)
N5C 0.029(2) 0.040(3) 0.032(3) 0.003(2) 0.015(2) 0.002(2)
N6C 0.040(3) 0.043(3) 0.031(3) 0.004(2) 0.014(2) -0.003(2)
C1C 0.034(3) 0.044(4) 0.032(3) 0.004(3) 0.014(3) -0.005(3)
C2C 0.032(3) 0.066(5) 0.026(3) 0.019(3) 0.007(3) -0.008(3)
C3C 0.050(4) 0.085(6) 0.028(3) 0.032(4) 0.013(3) -0.006(3)
C4C 0.053(5) 0.121(9) 0.033(4) 0.050(5) 0.012(3) -0.006(5)
C5C 0.036(4) 0.134(10) 0.051(5) 0.026(5) 0.013(4) -0.016(5)
C6C 0.034(4) 0.096(7) 0.046(4) 0.006(4) 0.021(3) -0.015(4)
C7C 0.024(3) 0.081(6) 0.032(3) 0.003(3) 0.012(3) -0.011(3)
C8C 0.034(3) 0.057(5) 0.034(3) -0.001(3) 0.020(3) -0.008(3)
C9C 0.050(4) 0.042(4) 0.036(3) -0.009(3) 0.024(3) 0.000(3)
C10C 0.067(5) 0.042(4) 0.042(4) -0.012(4) 0.022(3) 0.001(3)
C11C 0.094(6) 0.051(5) 0.060(5) -0.019(5) 0.040(5) 0.002(4)
C12C 0.141(9) 0.047(5) 0.061(5) -0.029(6) 0.053(6) -0.008(4)
C13C 0.140(9) 0.038(5) 0.058(5) 0.012(5) 0.042(6) 0.003(4)
C14C 0.089(6) 0.041(5) 0.046(4) 0.014(4) 0.025(4) 0.005(3)
C15C 0.064(5) 0.044(4) 0.041(4) 0.015(4) 0.024(3) 0.007(3)
C16C 0.043(4) 0.042(4) 0.035(3) 0.013(3) 0.014(3) 0.004(3)
C17C 0.028(3) 0.048(4) 0.029(3) 0.005(3) 0.011(2) -0.004(3)
C18C 0.028(3) 0.055(4) 0.033(3) 0.001(3) 0.015(3) 0.001(3)
C19C 0.031(3) 0.081(6) 0.039(3) -0.001(3) 0.017(3) -0.003(4)
C20C 0.031(3) 0.099(7) 0.036(3) -0.014(4) 0.019(3) -0.002(4)
C21C 0.047(4) 0.074(6) 0.035(3) -0.017(4) 0.016(3) 0.004(3)
C22C 0.044(4) 0.053(4) 0.036(3) -0.009(3) 0.013(3) 0.005(3)
C23C 0.034(3) 0.050(4) 0.028(3) -0.006(3) 0.014(3) -0.001(3)
C24C 0.034(3) 0.033(3) 0.031(3) 0.001(3) 0.013(3) 0.001(2)
C25C 0.027(3) 0.039(4) 0.029(3) -0.002(3) 0.015(2) -0.002(2)
C26C 0.026(3) 0.039(4) 0.048(4) -0.006(3) 0.014(3) 0.005(3)
C27C 0.034(3) 0.038(4) 0.048(4) -0.005(3) 0.017(3) 0.000(3)
C28C 0.033(3) 0.040(4) 0.034(3) 0.003(3) 0.016(3) 0.002(3)
C29C 0.030(3) 0.040(4) 0.047(4) -0.006(3) 0.017(3) 0.002(3)
C30C 0.036(3) 0.032(3) 0.040(3) -0.005(3) 0.017(3) 0.004(3)
C31C 0.043(4) 0.049(5) 0.065(5) 0.002(3) 0.025(4) 0.006(4)
B1C 0.032(3) 0.030(4) 0.033(3) 0.003(3) 0.015(3) 0.004(3)

loop_
_atom_type_symbol
_atom_type_description
_atom_type_scat_dispersion_real
_atom_type_scat_dispersion_imag
_atom_type_scat_source
C C 0.0181 0.0091 'International Tables Vol C Tables 4.2.6.8 and 6.1.1.4'
H H 0.0000 0.0000 'International Tables Vol C Tables 4.2.6.8 and 6.1.1.4'
B B 0.0090 0.0039 'International Tables Vol C Tables 4.2.6.8 and 6.1.1.4'
N N 0.0311 0.0180 'International Tables Vol C Tables 4.2.6.8 and 6.1.1.4'
S S 0.3331 0.5567 'International Tables Vol C Tables 4.2.6.8 and 6.1.1.4'

loop_
_geom_angle_atom_site_label_1
_geom_angle_atom_site_label_2
_geom_angle_atom_site_label_3
_geom_angle_site_symmetry_1
_geom_angle_site_symmetry_3
_geom_angle
_geom_angle_publ_flag
C25A S1A B1A . . 103.7(3) ?
C1A N1A C8A . . 112.8(5) ?
C1A N1A B1A . . 122.6(5) ?
C8A N1A B1A . . 123.2(5) ?
C9A N2A C8A . . 117.0(5) ?
C16A N3A C9A . . 113.4(5) ?
C16A N3A B1A . . 122.6(5) ?
C9A N3A B1A . . 123.0(5) ?
C16A N4A C17A . . 116.9(5) ?
C24A N5A C17A . . 112.7(5) ?
C24A N5A B1A . . 123.2(5) ?
C17A N5A B1A . . 123.3(5) ?
C24A N6A C1A . . 116.5(5) ?
N6A C1A N1A . . 123.2(5) ?
N6A C1A C2A . . 129.5(6) ?
N1A C1A C2A . . 105.5(5) ?
C3A C2A C7A . . 120.8(6) ?
C3A C2A C1A . . 131.3(6) ?
C7A C2A C1A . . 107.8(5) ?
C4A C3A C2A . . 117.7(6) ?
C4A C3A H3AA . . 121.1 ?
C2A C3A H3AA . . 121.1 ?
C3A C4A C5A . . 121.3(6) ?
C3A C4A H4AA . . 119.4 ?
C5A C4A H4AA . . 119.4 ?
C6A C5A C4A . . 122.0(6) ?
C6A C5A H5AA . . 119.0 ?
C4A C5A H5AA . . 119.0 ?
C5A C6A C7A . . 117.7(7) ?
C5A C6A H6AA . . 121.1 ?
C7A C6A H6AA . . 121.1 ?
C6A C7A C2A . . 120.4(6) ?
C6A C7A C8A . . 132.5(6) ?
C2A C7A C8A . . 106.9(5) ?
N2A C8A N1A . . 122.2(5) ?
N2A C8A C7A . . 130.2(5) ?
N1A C8A C7A . . 105.7(5) ?
N2A C9A N3A . . 122.5(5) ?
N2A C9A C10A . . 130.1(5) ?
N3A C9A C10A . . 105.4(5) ?
C11A C10A C15A . . 121.2(6) ?
C11A C10A C9A . . 131.7(6) ?
C15A C10A C9A . . 107.1(5) ?
C10A C11A C12A . . 117.0(6) ?
C10A C11A H11A . . 121.5 ?
C12A C11A H11A . . 121.5 ?
C13A C12A C11A . . 121.9(6) ?
C13A C12A H12A . . 119.1 ?
C11A C12A H12A . . 119.1 ?
C14A C13A C12A . . 121.1(6) ?
C14A C13A H13A . . 119.5 ?
C12A C13A H13A . . 119.5 ?
C13A C14A C15A . . 118.1(6) ?
C13A C14A H14A . . 121.0 ?
C15A C14A H14A . . 121.0 ?
C14A C15A C10A . . 120.7(6) ?
C14A C15A C16A . . 131.6(6) ?
C10A C15A C16A . . 107.5(5) ?
N4A C16A N3A . . 123.1(5) ?
N4A C16A C15A . . 129.9(5) ?
N3A C16A C15A . . 105.3(5) ?
N4A C17A N5A . . 121.9(5) ?
N4A C17A C18A . . 130.9(5) ?
N5A C17A C18A . . 105.4(5) ?
C19A C18A C23A . . 119.4(6) ?
C19A C18A C17A . . 132.7(6) ?
C23A C18A C17A . . 107.7(5) ?
C20A C19A C18A . . 119.3(6) ?
C20A C19A H19A . . 120.4 ?
C18A C19A H19A . . 120.4 ?
C19A C20A C21A . . 120.1(6) ?
C19A C20A H20A . . 120.0 ?
C21A C20A H20A . . 120.0 ?
C22A C21A C20A . . 122.1(7) ?
C22A C21A H21A . . 119.0 ?
C20A C21A H21A . . 119.0 ?
C23A C22A C21A . . 117.9(6) ?
C23A C22A H22A . . 121.0 ?
C21A C22A H22A . . 121.0 ?
C22A C23A C18A . . 121.2(6) ?
C22A C23A C24A . . 131.7(6) ?
C18A C23A C24A . . 107.1(5) ?
N6A C24A N5A . . 122.3(5) ?
N6A C24A C23A . . 130.3(5) ?
N5A C24A C23A . . 105.7(5) ?
C26A C25A C30A . . 119.0(6) ?
C26A C25A S1A . . 119.8(5) ?
C30A C25A S1A . . 121.0(4) ?
C25A C26A C27A . . 119.6(6) ?
C25A C26A H26A . . 120.2 ?
C27A C26A H26A . . 120.2 ?
C28A C27A C26A . . 121.7(6) ?
C28A C27A H27A . . 119.1 ?
C26A C27A H27A . . 119.1 ?
C27A C28A C29A . . 117.6(6) ?
C27A C28A C31A . . 121.2(6) ?
C29A C28A C31A . . 121.1(6) ?
C30A C29A C28A . . 122.1(6) ?
C30A C29A H29A . . 119.0 ?
C28A C29A H29A . . 119.0 ?
C29A C30A C25A . . 120.0(6) ?
C29A C30A H30A . . 120.0 ?
C25A C30A H30A . . 120.0 ?
C28A C31A H31A . . 109.5 ?
C28A C31A H31B . . 109.5 ?
H31A C31A H31B . . 109.5 ?
C28A C31A H31C . . 109.5 ?
H31A C31A H31C . . 109.5 ?
H31B C31A H31C . . 109.5 ?
N5A B1A N3A . . 104.0(5) ?
N5A B1A N1A . . 104.4(5) ?
N3A B1A N1A . . 104.2(5) ?
N5A B1A S1A . . 116.9(4) ?
N3A B1A S1A . . 117.2(4) ?
N1A B1A S1A . . 108.7(4) ?
C25B S1B B1B . . 99.4(3) ?
C1B N1B C8B . . 112.9(4) ?
C1B N1B B1B . . 122.7(5) ?
C8B N1B B1B . . 123.0(4) ?
C8B N2B C9B . . 115.9(5) ?
C16B N3B C9B . . 113.0(4) ?
C16B N3B B1B . . 123.0(5) ?
C9B N3B B1B . . 123.0(4) ?
C16B N4B C17B . . 116.8(4) ?
C24B N5B C17B . . 114.0(5) ?
C24B N5B B1B . . 122.1(5) ?
C17B N5B B1B . . 123.3(5) ?
C1B N6B C24B . . 116.5(5) ?
N6B C1B N1B . . 122.5(5) ?
N6B C1B C2B . . 130.2(5) ?
N1B C1B C2B . . 105.9(5) ?
C3B C2B C7B . . 120.8(5) ?
C3B C2B C1B . . 131.7(6) ?
C7B C2B C1B . . 107.3(5) ?
C4B C3B C2B . . 118.2(5) ?
C4B C3B H3BA . . 120.9 ?
C2B C3B H3BA . . 120.9 ?
C3B C4B C5B . . 121.2(5) ?
C3B C4B H4BA . . 119.4 ?
C5B C4B H4BA . . 119.4 ?
C6B C5B C4B . . 121.2(5) ?
C6B C5B H5BA . . 119.4 ?
C4B C5B H5BA . . 119.4 ?
C7B C6B C5B . . 117.7(5) ?
C7B C6B H6BA . . 121.2 ?
C5B C6B H6BA . . 121.2 ?
C6B C7B C2B . . 120.9(5) ?
C6B C7B C8B . . 131.3(5) ?
C2B C7B C8B . . 107.5(5) ?
N2B C8B N1B . . 123.4(5) ?
N2B C8B C7B . . 130.4(5) ?
N1B C8B C7B . . 105.0(4) ?
N2B C9B N3B . . 123.0(5) ?
N2B C9B C10B . . 130.1(5) ?
N3B C9B C10B . . 105.4(5) ?
C11B C10B C15B . . 120.9(5) ?
C11B C10B C9B . . 131.8(5) ?
C15B C10B C9B . . 107.1(5) ?
C10B C11B C12B . . 118.3(6) ?
C10B C11B H11B . . 120.9 ?
C12B C11B H11B . . 120.9 ?
C11B C12B C13B . . 120.7(6) ?
C11B C12B H12B . . 119.6 ?
C13B C12B H12B . . 119.6 ?
C14B C13B C12B . . 122.1(5) ?
C14B C13B H13B . . 119.0 ?
C12B C13B H13B . . 119.0 ?
C13B C14B C15B . . 118.3(6) ?
C13B C14B H14B . . 120.8 ?
C15B C14B H14B . . 120.8 ?
C14B C15B C10B . . 119.7(5) ?
C14B C15B C16B . . 132.8(6) ?
C10B C15B C16B . . 107.4(4) ?
N4B C16B N3B . . 122.7(5) ?
N4B C16B C15B . . 130.5(5) ?
N3B C16B C15B . . 105.5(5) ?
N4B C17B N5B . . 122.3(5) ?
N4B C17B C18B . . 131.0(5) ?
N5B C17B C18B . . 105.4(5) ?
C19B C18B C23B . . 121.0(6) ?
C19B C18B C17B . . 132.4(5) ?
C23B C18B C17B . . 106.6(5) ?
C20B C19B C18B . . 117.0(6) ?
C20B C19B H19B . . 121.5 ?
C18B C19B H19B . . 121.5 ?
C19B C20B C21B . . 123.1(6) ?
C19B C20B H20B . . 118.5 ?
C21B C20B H20B . . 118.5 ?
C22B C21B C20B . . 120.1(6) ?
C22B C21B H21B . . 119.9 ?
C20B C21B H21B . . 119.9 ?
C23B C22B C21B . . 118.8(6) ?
C23B C22B H22B . . 120.6 ?
C21B C22B H22B . . 120.6 ?
C22B C23B C18B . . 120.1(6) ?
C22B C23B C24B . . 132.6(5) ?
C18B C23B C24B . . 107.3(5) ?
N6B C24B N5B . . 122.8(5) ?
N6B C24B C23B . . 129.9(5) ?
N5B C24B C23B . . 105.6(5) ?
C30B C25B C26B . . 118.0(6) ?
C30B C25B S1B . . 120.8(4) ?
C26B C25B S1B . . 121.3(5) ?
C27B C26B C25B . . 120.5(6) ?
C27B C26B H26B . . 119.7 ?
C25B C26B H26B . . 119.7 ?
C26B C27B C28B . . 122.5(6) ?
C26B C27B H27B . . 118.8 ?
C28B C27B H27B . . 118.8 ?
C27B C28B C29B . . 116.8(6) ?
C27B C28B C31B . . 122.1(6) ?
C29B C28B C31B . . 121.1(7) ?
C30B C29B C28B . . 120.9(6) ?
C30B C29B H29B . . 119.6 ?
C28B C29B H29B . . 119.6 ?
C25B C30B C29B . . 121.1(6) ?
C25B C30B H30B . . 119.5 ?
C29B C30B H30B . . 119.5 ?
C28B C31B H31D . . 109.5 ?
C28B C31B H31E . . 109.5 ?
H31D C31B H31E . . 109.5 ?
C28B C31B H31F . . 109.5 ?
H31D C31B H31F . . 109.5 ?
H31E C31B H31F . . 109.5 ?
N1B B1B N5B . . 104.1(5) ?
N1B B1B N3B . . 103.7(4) ?
N5B B1B N3B . . 103.4(4) ?
N1B B1B S1B . . 112.1(4) ?
N5B B1B S1B . . 114.5(4) ?
N3B B1B S1B . . 117.5(4) ?
C25C S1C B1C . . 101.4(3) ?
C1C N1C C8C . . 113.5(5) ?
C1C N1C B1C . . 123.5(5) ?
C8C N1C B1C . . 122.2(5) ?
C8C N2C C9C . . 116.7(5) ?
C16C N3C C9C . . 112.6(5) ?
C16C N3C B1C . . 123.3(5) ?
C9C N3C B1C . . 123.3(5) ?
C16C N4C C17C . . 116.8(5) ?
C17C N5C C24C . . 112.9(5) ?
C17C N5C B1C . . 123.1(5) ?
C24C N5C B1C . . 122.8(5) ?
C1C N6C C24C . . 117.3(5) ?
N6C C1C N1C . . 122.0(5) ?
N6C C1C C2C . . 131.1(6) ?
N1C C1C C2C . . 104.9(6) ?
C3C C2C C7C . . 120.8(6) ?
C3C C2C C1C . . 131.7(7) ?
C7C C2C C1C . . 107.5(6) ?
C4C C3C C2C . . 117.5(9) ?
C4C C3C H3C . . 121.2 ?
C2C C3C H3C . . 121.2 ?
C3C C4C C5C . . 120.9(8) ?
C3C C4C H4CA . . 119.6 ?
C5C C4C H4CA . . 119.6 ?
C6C C5C C4C . . 123.3(8) ?
C6C C5C H5CA . . 118.3 ?
C4C C5C H5CA . . 118.3 ?
C5C C6C C7C . . 116.8(9) ?
C5C C6C H6CA . . 121.6 ?
C7C C6C H6CA . . 121.6 ?
C2C C7C C6C . . 120.4(7) ?
C2C C7C C8C . . 107.3(5) ?
C6C C7C C8C . . 132.2(8) ?
N2C C8C N1C . . 123.0(6) ?
N2C C8C C7C . . 130.5(6) ?
N1C C8C C7C . . 105.5(6) ?
N2C C9C N3C . . 122.0(6) ?
N2C C9C C10C . . 130.7(6) ?
N3C C9C C10C . . 105.8(6) ?
C11C C10C C15C . . 120.0(8) ?
C11C C10C C9C . . 132.4(7) ?
C15C C10C C9C . . 107.5(6) ?
C12C C11C C10C . . 117.6(9) ?
C12C C11C H11C . . 121.2 ?
C10C C11C H11C . . 121.2 ?
C11C C12C C13C . . 122.8(9) ?
C11C C12C H12C . . 118.6 ?
C13C C12C H12C . . 118.6 ?
C14C C13C C12C . . 119.6(8) ?
C14C C13C H13C . . 120.2 ?
C12C C13C H13C . . 120.2 ?
C15C C14C C13C . . 118.4(9) ?
C15C C14C H14C . . 120.8 ?
C13C C14C H14C . . 120.8 ?
C14C C15C C10C . . 121.6(8) ?
C14C C15C C16C . . 131.5(7) ?
C10C C15C C16C . . 106.8(6) ?
N4C C16C N3C . . 122.2(6) ?
N4C C16C C15C . . 130.6(6) ?
N3C C16C C15C . . 105.9(6) ?
N4C C17C N5C . . 122.5(6) ?
N4C C17C C18C . . 130.2(6) ?
N5C C17C C18C . . 105.5(6) ?
C23C C18C C19C . . 121.1(6) ?
C23C C18C C17C . . 107.5(5) ?
C19C C18C C17C . . 131.1(7) ?
C20C C19C C18C . . 117.5(7) ?
C20C C19C H19C . . 121.3 ?
C18C C19C H19C . . 121.3 ?
C19C C20C C21C . . 121.2(6) ?
C19C C20C H20C . . 119.4 ?
C21C C20C H20C . . 119.4 ?
C22C C21C C20C . . 121.7(7) ?
C22C C21C H21C . . 119.1 ?
C20C C21C H21C . . 119.1 ?
C21C C22C C23C . . 117.8(7) ?
C21C C22C H22C . . 121.1 ?
C23C C22C H22C . . 121.1 ?
C18C C23C C22C . . 120.7(6) ?
C18C C23C C24C . . 108.0(5) ?
C22C C23C C24C . . 130.7(6) ?
N6C C24C N5C . . 122.1(5) ?
N6C C24C C23C . . 131.9(6) ?
N5C C24C C23C . . 104.6(5) ?
C26C C25C C30C . . 117.9(5) ?
C26C C25C S1C . . 120.1(4) ?
C30C C25C S1C . . 121.9(5) ?
C25C C26C C27C . . 121.1(6) ?
C25C C26C H26C . . 119.4 ?
C27C C26C H26C . . 119.4 ?
C28C C27C C26C . . 121.4(6) ?
C28C C27C H27C . . 119.3 ?
C26C C27C H27C . . 119.3 ?
C27C C28C C29C . . 117.3(6) ?
C27C C28C C31C . . 120.8(6) ?
C29C C28C C31C . . 121.9(6) ?
C30C C29C C28C . . 121.4(6) ?
C30C C29C H29C . . 119.3 ?
C28C C29C H29C . . 119.3 ?
C29C C30C C25C . . 120.8(6) ?
C29C C30C H30C . . 119.6 ?
C25C C30C H30C . . 119.6 ?
C28C C31C H31I . . 109.5 ?
C28C C31C H31J . . 109.5 ?
H31I C31C H31J . . 109.5 ?
C28C C31C H31G . . 109.5 ?
H31I C31C H31G . . 109.5 ?
H31J C31C H31G . . 109.5 ?
N5C B1C N3C . . 103.9(5) ?
N5C B1C N1C . . 103.7(5) ?
N3C B1C N1C . . 103.9(5) ?
N5C B1C S1C . . 116.9(4) ?
N3C B1C S1C . . 116.1(4) ?
N1C B1C S1C . . 110.8(4) ?

loop_
_geom_bond_atom_site_label_1
_geom_bond_atom_site_label_2
_geom_bond_site_symmetry_2
_geom_bond_distance
_geom_bond_publ_flag
S1A C25A . 1.786(6) ?
S1A B1A . 1.922(7) ?
N1A C1A . 1.363(7) ?
N1A C8A . 1.374(7) ?
N1A B1A . 1.497(8) ?
N2A C9A . 1.354(7) ?
N2A C8A . 1.355(8) ?
N3A C16A . 1.361(7) ?
N3A C9A . 1.372(8) ?
N3A B1A . 1.495(8) ?
N4A C16A . 1.341(8) ?
N4A C17A . 1.346(7) ?
N5A C24A . 1.375(7) ?
N5A C17A . 1.376(7) ?
N5A B1A . 1.479(8) ?
N6A C24A . 1.346(7) ?
N6A C1A . 1.348(8) ?
C1A C2A . 1.448(8) ?
C2A C3A . 1.404(8) ?
C2A C7A . 1.416(9) ?
C3A C4A . 1.380(9) ?
C3A H3AA . 0.9500 ?
C4A C5A . 1.394(10) ?
C4A H4AA . 0.9500 ?
C5A C6A . 1.383(9) ?
C5A H5AA . 0.9500 ?
C6A C7A . 1.397(9) ?
C6A H6AA . 0.9500 ?
C7A C8A . 1.447(8) ?
C9A C10A . 1.459(8) ?
C10A C11A . 1.390(9) ?
C10A C15A . 1.414(9) ?
C11A C12A . 1.403(9) ?
C11A H11A . 0.9500 ?
C12A C13A . 1.388(10) ?
C12A H12A . 0.9500 ?
C13A C14A . 1.388(9) ?
C13A H13A . 0.9500 ?
C14A C15A . 1.394(8) ?
C14A H14A . 0.9500 ?
C15A C16A . 1.459(9) ?
C17A C18A . 1.450(9) ?
C18A C19A . 1.401(9) ?
C18A C23A . 1.421(8) ?
C19A C20A . 1.379(10) ?
C19A H19A . 0.9500 ?
C20A C21A . 1.399(10) ?
C20A H20A . 0.9500 ?
C21A C22A . 1.384(9) ?
C21A H21A . 0.9500 ?
C22A C23A . 1.383(9) ?
C22A H22A . 0.9500 ?
C23A C24A . 1.453(9) ?
C25A C26A . 1.384(8) ?
C25A C30A . 1.395(8) ?
C26A C27A . 1.410(9) ?
C26A H26A . 0.9500 ?
C27A C28A . 1.374(9) ?
C27A H27A . 0.9500 ?
C28A C29A . 1.385(8) ?
C28A C31A . 1.505(8) ?
C29A C30A . 1.384(8) ?
C29A H29A . 0.9500 ?
C30A H30A . 0.9500 ?
C31A H31A . 0.9800 ?
C31A H31B . 0.9800 ?
C31A H31C . 0.9800 ?
S1B C25B . 1.789(6) ?
S1B B1B . 1.907(6) ?
N1B C1B . 1.364(7) ?
N1B C8B . 1.376(7) ?
N1B B1B . 1.491(7) ?
N2B C8B . 1.338(7) ?
N2B C9B . 1.346(7) ?
N3B C16B . 1.369(7) ?
N3B C9B . 1.370(7) ?
N3B B1B . 1.495(7) ?
N4B C16B . 1.345(7) ?
N4B C17B . 1.349(7) ?
N5B C24B . 1.355(7) ?
N5B C17B . 1.366(7) ?
N5B B1B . 1.494(8) ?
N6B C1B . 1.349(7) ?
N6B C24B . 1.354(7) ?
C1B C2B . 1.453(8) ?
C2B C3B . 1.392(7) ?
C2B C7B . 1.412(8) ?
C3B C4B . 1.373(8) ?
C3B H3BA . 0.9500 ?
C4B C5B . 1.409(9) ?
C4B H4BA . 0.9500 ?
C5B C6B . 1.390(8) ?
C5B H5BA . 0.9500 ?
C6B C7B . 1.389(8) ?
C6B H6BA . 0.9500 ?
C7B C8B . 1.464(7) ?
C9B C10B . 1.458(7) ?
C10B C11B . 1.382(8) ?
C10B C15B . 1.422(8) ?
C11B C12B . 1.387(8) ?
C11B H11B . 0.9500 ?
C12B C13B . 1.388(9) ?
C12B H12B . 0.9500 ?
C13B C14B . 1.368(8) ?
C13B H13B . 0.9500 ?
C14B C15B . 1.399(7) ?
C14B H14B . 0.9500 ?
C15B C16B . 1.452(8) ?
C17B C18B . 1.465(8) ?
C18B C19B . 1.383(8) ?
C18B C23B . 1.432(8) ?
C19B C20B . 1.376(9) ?
C19B H19B . 0.9500 ?
C20B C21B . 1.391(9) ?
C20B H20B . 0.9500 ?
C21B C22B . 1.382(9) ?
C21B H21B . 0.9500 ?
C22B C23B . 1.379(8) ?
C22B H22B . 0.9500 ?
C23B C24B . 1.458(8) ?
C25B C30B . 1.381(9) ?
C25B C26B . 1.396(8) ?
C26B C27B . 1.375(9) ?
C26B H26B . 0.9500 ?
C27B C28B . 1.375(10) ?
C27B H27B . 0.9500 ?
C28B C29B . 1.412(9) ?
C28B C31B . 1.511(9) ?
C29B C30B . 1.385(9) ?
C29B H29B . 0.9500 ?
C30B H30B . 0.9500 ?
C31B H31D . 0.9800 ?
C31B H31E . 0.9800 ?
C31B H31F . 0.9800 ?
S1C C25C . 1.786(6) ?
S1C B1C . 1.915(7) ?
N1C C1C . 1.357(8) ?
N1C C8C . 1.368(8) ?
N1C B1C . 1.494(8) ?
N2C C8C . 1.345(9) ?
N2C C9C . 1.347(8) ?
N3C C16C . 1.364(8) ?
N3C C9C . 1.364(8) ?
N3C B1C . 1.486(9) ?
N4C C16C . 1.342(8) ?
N4C C17C . 1.344(8) ?
N5C C17C . 1.361(7) ?
N5C C24C . 1.383(8) ?
N5C B1C . 1.484(8) ?
N6C C1C . 1.343(8) ?
N6C C24C . 1.344(8) ?
C1C C2C . 1.454(8) ?
C2C C3C . 1.400(10) ?
C2C C7C . 1.415(11) ?
C3C C4C . 1.387(11) ?
C3C H3C . 0.9500 ?
C4C C5C . 1.388(14) ?
C4C H4CA . 0.9500 ?
C5C C6C . 1.362(13) ?
C5C H5CA . 0.9500 ?
C6C C7C . 1.417(9) ?
C6C H6CA . 0.9500 ?
C7C C8C . 1.439(10) ?
C9C C10C . 1.446(10) ?
C10C C11C . 1.404(11) ?
C10C C15C . 1.414(10) ?
C11C C12C . 1.382(13) ?
C11C H11C . 0.9500 ?
C12C C13C . 1.405(14) ?
C12C H12C . 0.9500 ?
C13C C14C . 1.397(13) ?
C13C H13C . 0.9500 ?
C14C C15C . 1.390(10) ?
C14C H14C . 0.9500 ?
C15C C16C . 1.454(10) ?
C17C C18C . 1.451(9) ?
C18C C23C . 1.401(9) ?
C18C C19C . 1.401(8) ?
C19C C20C . 1.385(11) ?
C19C H19C . 0.9500 ?
C20C C21C . 1.405(11) ?
C20C H20C . 0.9500 ?
C21C C22C . 1.371(10) ?
C21C H21C . 0.9500 ?
C22C C23C . 1.403(9) ?
C22C H22C . 0.9500 ?
C23C C24C . 1.451(8) ?
C25C C26C . 1.383(9) ?
C25C C30C . 1.386(8) ?
C26C C27C . 1.389(9) ?
C26C H26C . 0.9500 ?
C27C C28C . 1.379(8) ?
C27C H27C . 0.9500 ?
C28C C29C . 1.394(9) ?
C28C C31C . 1.504(9) ?
C29C C30C . 1.386(9) ?
C29C H29C . 0.9500 ?
C30C H30C . 0.9500 ?
C31C H31I . 0.9800 ?
C31C H31J . 0.9800 ?
C31C H31G . 0.9800 ?

loop_
_geom_torsion_atom_site_label_1
_geom_torsion_atom_site_label_2
_geom_torsion_atom_site_label_3
_geom_torsion_atom_site_label_4
_geom_torsion_site_symmetry_1
_geom_torsion_site_symmetry_2
_geom_torsion_site_symmetry_3
_geom_torsion_site_symmetry_4
_geom_torsion
_geom_torsion_publ_flag
C24A N6A C1A N1A . . . . -8.7(8) ?
C24A N6A C1A C2A . . . . 154.1(6) ?
C8A N1A C1A N6A . . . . 155.5(5) ?
B1A N1A C1A N6A . . . . -11.3(9) ?
C8A N1A C1A C2A . . . . -10.8(6) ?
B1A N1A C1A C2A . . . . -177.6(5) ?
N6A C1A C2A C3A . . . . 15.5(11) ?
N1A C1A C2A C3A . . . . -179.3(6) ?
N6A C1A C2A C7A . . . . -159.9(6) ?
N1A C1A C2A C7A . . . . 5.3(6) ?
C7A C2A C3A C4A . . . . -1.7(9) ?
C1A C2A C3A C4A . . . . -176.5(6) ?
C2A C3A C4A C5A . . . . 0.2(10) ?
C3A C4A C5A C6A . . . . 1.9(10) ?
C4A C5A C6A C7A . . . . -2.4(10) ?
C5A C6A C7A C2A . . . . 0.9(9) ?
C5A C6A C7A C8A . . . . 175.1(6) ?
C3A C2A C7A C6A . . . . 1.1(9) ?
C1A C2A C7A C6A . . . . 177.1(5) ?
C3A C2A C7A C8A . . . . -174.4(6) ?
C1A C2A C7A C8A . . . . 1.6(7) ?
C9A N2A C8A N1A . . . . 8.1(8) ?
C9A N2A C8A C7A . . . . -154.0(6) ?
C1A N1A C8A N2A . . . . -154.1(6) ?
B1A N1A C8A N2A . . . . 12.6(9) ?
C1A N1A C8A C7A . . . . 11.8(7) ?
B1A N1A C8A C7A . . . . 178.5(5) ?
C6A C7A C8A N2A . . . . -18.2(11) ?
C2A C7A C8A N2A . . . . 156.6(6) ?
C6A C7A C8A N1A . . . . 177.5(6) ?
C2A C7A C8A N1A . . . . -7.8(6) ?
C8A N2A C9A N3A . . . . -7.7(8) ?
C8A N2A C9A C10A . . . . 154.2(6) ?
C16A N3A C9A N2A . . . . 155.0(6) ?
B1A N3A C9A N2A . . . . -13.6(9) ?
C16A N3A C9A C10A . . . . -10.7(7) ?
B1A N3A C9A C10A . . . . -179.3(5) ?
N2A C9A C10A C11A . . . . 18.6(11) ?
N3A C9A C10A C11A . . . . -177.2(6) ?
N2A C9A C10A C15A . . . . -158.9(6) ?
N3A C9A C10A C15A . . . . 5.3(6) ?
C15A C10A C11A C12A . . . . -1.6(9) ?
C9A C10A C11A C12A . . . . -178.9(6) ?
C10A C11A C12A C13A . . . . 1.5(10) ?
C11A C12A C13A C14A . . . . 0.5(10) ?
C12A C13A C14A C15A . . . . -2.3(10) ?
C13A C14A C15A C10A . . . . 2.1(9) ?
C13A C14A C15A C16A . . . . 177.6(6) ?
C11A C10A C15A C14A . . . . -0.2(9) ?
C9A C10A C15A C14A . . . . 177.7(6) ?
C11A C10A C15A C16A . . . . -176.6(6) ?
C9A C10A C15A C16A . . . . 1.3(7) ?
C17A N4A C16A N3A . . . . 7.3(8) ?
C17A N4A C16A C15A . . . . -155.9(6) ?
C9A N3A C16A N4A . . . . -155.3(6) ?
B1A N3A C16A N4A . . . . 13.4(9) ?
C9A N3A C16A C15A . . . . 11.4(7) ?
B1A N3A C16A C15A . . . . -179.9(5) ?
C14A C15A C16A N4A . . . . -17.8(11) ?
C10A C15A C16A N4A . . . . 158.1(6) ?
C14A C15A C16A N3A . . . . 176.7(6) ?
C10A C15A C16A N3A . . . . -7.4(6) ?
C16A N4A C17A N5A . . . . -6.7(8) ?
C16A N4A C17A C18A . . . . 155.9(6) ?
C24A N5A C17A N4A . . . . 154.9(5) ?
B1A N5A C17A N4A . . . . -14.8(8) ?
C24A N5A C17A C18A . . . . -11.6(6) ?
B1A N5A C17A C18A . . . . 178.7(5) ?
N4A C17A C18A C19A . . . . 18.6(11) ?
N5A C17A C18A C19A . . . . -176.7(6) ?
N4A C17A C18A C23A . . . . -157.8(6) ?
N5A C17A C18A C23A . . . . 7.0(6) ?
C23A C18A C19A C20A . . . . -2.2(9) ?
C17A C18A C19A C20A . . . . -178.2(6) ?
C18A C19A C20A C21A . . . . 1.7(9) ?
C19A C20A C21A C22A . . . . 0.0(10) ?
C20A C21A C22A C23A . . . . -1.2(9) ?
C21A C22A C23A C18A . . . . 0.7(9) ?
C21A C22A C23A C24A . . . . 178.6(6) ?
C19A C18A C23A C22A . . . . 0.9(9) ?
C17A C18A C23A C22A . . . . 177.9(5) ?
C19A C18A C23A C24A . . . . -177.4(5) ?
C17A C18A C23A C24A . . . . -0.5(6) ?
C1A N6A C24A N5A . . . . 7.2(8) ?
C1A N6A C24A C23A . . . . -155.6(6) ?
C17A N5A C24A N6A . . . . -155.1(5) ?
B1A N5A C24A N6A . . . . 14.6(8) ?
C17A N5A C24A C23A . . . . 11.3(6) ?
B1A N5A C24A C23A . . . . -179.0(5) ?
C22A C23A C24A N6A . . . . -19.4(11) ?
C18A C23A C24A N6A . . . . 158.7(6) ?
C22A C23A C24A N5A . . . . 175.7(6) ?
C18A C23A C24A N5A . . . . -6.2(6) ?
B1A S1A C25A C26A . . . . 112.4(5) ?
B1A S1A C25A C30A . . . . -72.8(5) ?
C30A C25A C26A C27A . . . . -0.1(9) ?
S1A C25A C26A C27A . . . . 174.8(5) ?
C25A C26A C27A C28A . . . . 0.1(10) ?
C26A C27A C28A C29A . . . . 0.0(10) ?
C26A C27A C28A C31A . . . . 177.0(6) ?
C27A C28A C29A C30A . . . . -0.1(9) ?
C31A C28A C29A C30A . . . . -177.1(6) ?
C28A C29A C30A C25A . . . . 0.1(9) ?
C26A C25A C30A C29A . . . . 0.1(9) ?
S1A C25A C30A C29A . . . . -174.8(4) ?
C24A N5A B1A N3A . . . . -138.6(5) ?
C17A N5A B1A N3A . . . . 30.1(7) ?
C24A N5A B1A N1A . . . . -29.5(7) ?
C17A N5A B1A N1A . . . . 139.1(5) ?
C24A N5A B1A S1A . . . . 90.5(6) ?
C17A N5A B1A S1A . . . . -100.8(6) ?
C16A N3A B1A N5A . . . . -29.4(7) ?
C9A N3A B1A N5A . . . . 138.2(5) ?
C16A N3A B1A N1A . . . . -138.5(5) ?
C9A N3A B1A N1A . . . . 29.1(7) ?
C16A N3A B1A S1A . . . . 101.4(6) ?
C9A N3A B1A S1A . . . . -91.0(6) ?
C1A N1A B1A N5A . . . . 27.9(7) ?
C8A N1A B1A N5A . . . . -137.6(5) ?
C1A N1A B1A N3A . . . . 136.8(5) ?
C8A N1A B1A N3A . . . . -28.7(7) ?
C1A N1A B1A S1A . . . . -97.5(6) ?
C8A N1A B1A S1A . . . . 97.0(6) ?
C24B N6B C1B N1B . . . . -10.0(8) ?
C24B N6B C1B C2B . . . . 154.2(6) ?
C8B N1B C1B N6B . . . . 155.5(5) ?
B1B N1B C1B N6B . . . . -11.5(8) ?
C8B N1B C1B C2B . . . . -12.0(6) ?
B1B N1B C1B C2B . . . . -179.0(5) ?
N6B C1B C2B C3B . . . . 16.3(10) ?
N1B C1B C2B C3B . . . . -177.5(6) ?
N6B C1B C2B C7B . . . . -159.3(6) ?
N1B C1B C2B C7B . . . . 6.9(6) ?
C7B C2B C3B C4B . . . . -1.0(8) ?
C1B C2B C3B C4B . . . . -176.2(6) ?
C2B C3B C4B C5B . . . . 1.6(8) ?
C3B C4B C5B C6B . . . . 0.3(9) ?
C4B C5B C6B C7B . . . . -2.7(8) ?
C5B C6B C7B C2B . . . . 3.2(8) ?
C5B C6B C7B C8B . . . . 176.4(6) ?
C3B C2B C7B C6B . . . . -1.4(8) ?
C1B C2B C7B C6B . . . . 174.8(5) ?
C3B C2B C7B C8B . . . . -176.1(5) ?
C1B C2B C7B C8B . . . . 0.1(6) ?
C9B N2B C8B N1B . . . . 10.1(8) ?
C9B N2B C8B C7B . . . . -155.2(6) ?
C1B N1B C8B N2B . . . . -156.5(5) ?
B1B N1B C8B N2B . . . . 10.4(8) ?
C1B N1B C8B C7B . . . . 12.0(6) ?
B1B N1B C8B C7B . . . . 178.9(5) ?
C6B C7B C8B N2B . . . . -13.4(10) ?
C2B C7B C8B N2B . . . . 160.4(6) ?
C6B C7B C8B N1B . . . . 179.2(6) ?
C2B C7B C8B N1B . . . . -7.0(6) ?
C8B N2B C9B N3B . . . . -8.1(8) ?
C8B N2B C9B C10B . . . . 155.8(6) ?
C16B N3B C9B N2B . . . . 154.6(5) ?
B1B N3B C9B N2B . . . . -14.5(8) ?
C16B N3B C9B C10B . . . . -12.7(6) ?
B1B N3B C9B C10B . . . . 178.2(5) ?
N2B C9B C10B C11B . . . . 15.7(10) ?
N3B C9B C10B C11B . . . . -178.2(6) ?
N2B C9B C10B C15B . . . . -158.7(6) ?
N3B C9B C10B C15B . . . . 7.4(6) ?
C15B C10B C11B C12B . . . . -2.0(8) ?
C9B C10B C11B C12B . . . . -175.8(6) ?
C10B C11B C12B C13B . . . . 1.7(9) ?
C11B C12B C13B C14B . . . . 0.2(10) ?
C12B C13B C14B C15B . . . . -1.6(9) ?
C13B C14B C15B C10B . . . . 1.3(8) ?
C13B C14B C15B C16B . . . . 175.8(6) ?
C11B C10B C15B C14B . . . . 0.5(8) ?
C9B C10B C15B C14B . . . . 175.7(5) ?
C11B C10B C15B C16B . . . . -175.2(5) ?
C9B C10B C15B C16B . . . . -0.1(6) ?
C17B N4B C16B N3B . . . . 7.6(8) ?
C17B N4B C16B C15B . . . . -157.3(5) ?
C9B N3B C16B N4B . . . . -155.5(5) ?
B1B N3B C16B N4B . . . . 13.6(8) ?
C9B N3B C16B C15B . . . . 12.7(6) ?
B1B N3B C16B C15B . . . . -178.3(5) ?
C14B C15B C16B N4B . . . . -15.3(10) ?
C10B C15B C16B N4B . . . . 159.7(6) ?
C14B C15B C16B N3B . . . . 177.8(6) ?
C10B C15B C16B N3B . . . . -7.2(6) ?
C16B N4B C17B N5B . . . . -6.8(8) ?
C16B N4B C17B C18B . . . . 157.5(6) ?
C24B N5B C17B N4B . . . . 156.6(5) ?
B1B N5B C17B N4B . . . . -15.3(8) ?
C24B N5B C17B C18B . . . . -11.2(6) ?
B1B N5B C17B C18B . . . . 176.9(5) ?
N4B C17B C18B C19B . . . . 17.6(11) ?
N5B C17B C18B C19B . . . . -176.2(6) ?
N4B C17B C18B C23B . . . . -159.7(6) ?
N5B C17B C18B C23B . . . . 6.5(6) ?
C23B C18B C19B C20B . . . . -0.9(9) ?
C17B C18B C19B C20B . . . . -177.9(6) ?
C18B C19B C20B C21B . . . . 1.2(10) ?
C19B C20B C21B C22B . . . . -0.2(11) ?
C20B C21B C22B C23B . . . . -1.3(10) ?
C21B C22B C23B C18B . . . . 1.6(9) ?
C21B C22B C23B C24B . . . . 178.4(6) ?
C19B C18B C23B C22B . . . . -0.5(9) ?
C17B C18B C23B C22B . . . . 177.2(5) ?
C19B C18B C23B C24B . . . . -178.0(5) ?
C17B C18B C23B C24B . . . . -0.4(6) ?
C1B N6B C24B N5B . . . . 7.5(8) ?
C1B N6B C24B C23B . . . . -155.4(6) ?
C17B N5B C24B N6B . . . . -155.5(5) ?
B1B N5B C24B N6B . . . . 16.5(8) ?
C17B N5B C24B C23B . . . . 11.0(6) ?
B1B N5B C24B C23B . . . . -177.0(5) ?
C22B C23B C24B N6B . . . . -17.9(11) ?
C18B C23B C24B N6B . . . . 159.2(6) ?
C22B C23B C24B N5B . . . . 176.9(6) ?
C18B C23B C24B N5B . . . . -6.0(6) ?
B1B S1B C25B C30B . . . . -107.4(5) ?
B1B S1B C25B C26B . . . . 71.7(5) ?
C30B C25B C26B C27B . . . . 5.0(9) ?
S1B C25B C26B C27B . . . . -174.2(5) ?
C25B C26B C27B C28B . . . . -0.9(9) ?
C26B C27B C28B C29B . . . . -3.1(9) ?
C26B C27B C28B C31B . . . . 175.0(6) ?
C27B C28B C29B C30B . . . . 3.1(10) ?
C31B C28B C29B C30B . . . . -175.1(6) ?
C26B C25B C30B C29B . . . . -5.0(9) ?
S1B C25B C30B C29B . . . . 174.2(5) ?
C28B C29B C30B C25B . . . . 1.0(10) ?
C1B N1B B1B N5B . . . . 30.1(6) ?
C8B N1B B1B N5B . . . . -135.6(5) ?
C1B N1B B1B N3B . . . . 138.0(5) ?
C8B N1B B1B N3B . . . . -27.7(7) ?
C1B N1B B1B S1B . . . . -94.2(5) ?
C8B N1B B1B S1B . . . . 100.1(5) ?
C24B N5B B1B N1B . . . . -32.4(7) ?
C17B N5B B1B N1B . . . . 138.9(5) ?
C24B N5B B1B N3B . . . . -140.5(5) ?
C17B N5B B1B N3B . . . . 30.8(7) ?
C24B N5B B1B S1B . . . . 90.4(6) ?
C17B N5B B1B S1B . . . . -98.3(5) ?
C16B N3B B1B N1B . . . . -138.3(5) ?
C9B N3B B1B N1B . . . . 29.7(7) ?
C16B N3B B1B N5B . . . . -29.8(6) ?
C9B N3B B1B N5B . . . . 138.1(5) ?
C16B N3B B1B S1B . . . . 97.4(6) ?
C9B N3B B1B S1B . . . . -94.7(6) ?
C24C N6C C1C N1C . . . . -7.0(8) ?
C24C N6C C1C C2C . . . . 154.9(6) ?
C8C N1C C1C N6C . . . . 154.1(5) ?
B1C N1C C1C N6C . . . . -15.8(9) ?
C8C N1C C1C C2C . . . . -11.8(6) ?
B1C N1C C1C C2C . . . . 178.3(5) ?
N6C C1C C2C C3C . . . . 20.4(11) ?
N1C C1C C2C C3C . . . . -175.5(6) ?
N6C C1C C2C C7C . . . . -157.0(6) ?
N1C C1C C2C C7C . . . . 7.1(6) ?
C7C C2C C3C C4C . . . . -3.1(9) ?
C1C C2C C3C C4C . . . . 179.8(6) ?
C2C C3C C4C C5C . . . . 5.6(10) ?
C3C C4C C5C C6C . . . . -3.8(12) ?
C4C C5C C6C C7C . . . . -0.9(11) ?
C3C C2C C7C C6C . . . . -1.4(9) ?
C1C C2C C7C C6C . . . . 176.3(6) ?
C3C C2C C7C C8C . . . . -178.3(5) ?
C1C C2C C7C C8C . . . . -0.6(7) ?
C5C C6C C7C C2C . . . . 3.4(9) ?
C5C C6C C7C C8C . . . . 179.3(7) ?
C9C N2C C8C N1C . . . . 9.8(9) ?
C9C N2C C8C C7C . . . . -157.2(6) ?
C1C N1C C8C N2C . . . . -158.3(6) ?
B1C N1C C8C N2C . . . . 11.8(9) ?
C1C N1C C8C C7C . . . . 11.5(6) ?
B1C N1C C8C C7C . . . . -178.4(5) ?
C2C C7C C8C N2C . . . . 162.5(6) ?
C6C C7C C8C N2C . . . . -13.8(11) ?
C2C C7C C8C N1C . . . . -6.2(6) ?
C6C C7C C8C N1C . . . . 177.5(6) ?
C8C N2C C9C N3C . . . . -8.3(9) ?
C8C N2C C9C C10C . . . . 155.3(7) ?
C16C N3C C9C N2C . . . . 155.0(6) ?
B1C N3C C9C N2C . . . . -15.2(9) ?
C16C N3C C9C C10C . . . . -12.1(7) ?
B1C N3C C9C C10C . . . . 177.7(5) ?
N2C C9C C10C C11C . . . . 18.6(13) ?
N3C C9C C10C C11C . . . . -175.9(8) ?
N2C C9C C10C C15C . . . . -157.6(7) ?
N3C C9C C10C C15C . . . . 7.9(7) ?
C15C C10C C11C C12C . . . . -1.2(11) ?
C9C C10C C11C C12C . . . . -177.1(8) ?
C10C C11C C12C C13C . . . . 2.7(13) ?
C11C C12C C13C C14C . . . . -1.6(14) ?
C12C C13C C14C C15C . . . . -1.1(12) ?
C13C C14C C15C C10C . . . . 2.5(11) ?
C13C C14C C15C C16C . . . . 178.4(7) ?
C11C C10C C15C C14C . . . . -1.4(11) ?
C9C C10C C15C C14C . . . . 175.4(6) ?
C11C C10C C15C C16C . . . . -178.2(6) ?
C9C C10C C15C C16C . . . . -1.4(8) ?
C17C N4C C16C N3C . . . . 8.5(9) ?
C17C N4C C16C C15C . . . . -156.6(7) ?
C9C N3C C16C N4C . . . . -157.1(6) ?
B1C N3C C16C N4C . . . . 13.1(9) ?
C9C N3C C16C C15C . . . . 11.3(7) ?
B1C N3C C16C C15C . . . . -178.5(5) ?
C14C C15C C16C N4C . . . . -15.0(12) ?
C10C C15C C16C N4C . . . . 161.3(7) ?
C14C C15C C16C N3C . . . . 178.0(7) ?
C10C C15C C16C N3C . . . . -5.6(7) ?
C16C N4C C17C N5C . . . . -8.6(9) ?
C16C N4C C17C C18C . . . . 154.3(6) ?
C24C N5C C17C N4C . . . . 154.8(6) ?
B1C N5C C17C N4C . . . . -13.0(9) ?
C24C N5C C17C C18C . . . . -11.7(6) ?
B1C N5C C17C C18C . . . . -179.5(5) ?
N4C C17C C18C C23C . . . . -158.7(6) ?
N5C C17C C18C C23C . . . . 6.3(6) ?
N4C C17C C18C C19C . . . . 15.6(11) ?
N5C C17C C18C C19C . . . . -179.3(6) ?
C23C C18C C19C C20C . . . . 0.2(9) ?
C17C C18C C19C C20C . . . . -173.5(6) ?
C18C C19C C20C C21C . . . . 0.0(10) ?
C19C C20C C21C C22C . . . . 1.1(11) ?
C20C C21C C22C C23C . . . . -2.3(10) ?
C19C C18C C23C C22C . . . . -1.5(9) ?
C17C C18C C23C C22C . . . . 173.5(6) ?
C19C C18C C23C C24C . . . . -174.3(6) ?
C17C C18C C23C C24C . . . . 0.8(7) ?
C21C C22C C23C C18C . . . . 2.5(9) ?
C21C C22C C23C C24C . . . . 173.4(6) ?
C1C N6C C24C N5C . . . . 8.8(8) ?
C1C N6C C24C C23C . . . . -155.5(6) ?
C17C N5C C24C N6C . . . . -155.8(5) ?
B1C N5C C24C N6C . . . . 12.0(9) ?
C17C N5C C24C C23C . . . . 12.1(6) ?
B1C N5C C24C C23C . . . . 180.0(5) ?
C18C C23C C24C N6C . . . . 158.8(6) ?
C22C C23C C24C N6C . . . . -13.0(12) ?
C18C C23C C24C N5C . . . . -7.4(6) ?
C22C C23C C24C N5C . . . . -179.2(6) ?
B1C S1C C25C C26C . . . . 82.0(5) ?
B1C S1C C25C C30C . . . . -102.3(5) ?
C30C C25C C26C C27C . . . . 1.2(9) ?
S1C C25C C26C C27C . . . . 177.0(5) ?
C25C C26C C27C C28C . . . . -0.2(10) ?
C26C C27C C28C C29C . . . . -0.9(9) ?
C26C C27C C28C C31C . . . . 178.3(6) ?
C27C C28C C29C C30C . . . . 0.9(9) ?
C31C C28C C29C C30C . . . . -178.3(6) ?
C28C C29C C30C C25C . . . . 0.1(9) ?
C26C C25C C30C C29C . . . . -1.1(9) ?
S1C C25C C30C C29C . . . . -176.9(5) ?
C17C N5C B1C N3C . . . . 29.2(7) ?
C24C N5C B1C N3C . . . . -137.4(5) ?
C17C N5C B1C N1C . . . . 137.6(5) ?
C24C N5C B1C N1C . . . . -29.0(7) ?
C17C N5C B1C S1C . . . . -100.0(6) ?
C24C N5C B1C S1C . . . . 93.4(6) ?
C16C N3C B1C N5C . . . . -29.4(7) ?
C9C N3C B1C N5C . . . . 139.8(5) ?
C16C N3C B1C N1C . . . . -137.6(5) ?
C9C N3C B1C N1C . . . . 31.5(7) ?
C16C N3C B1C S1C . . . . 100.4(6) ?
C9C N3C B1C S1C . . . . -90.4(6) ?
C1C N1C B1C N5C . . . . 31.1(7) ?
C8C N1C B1C N5C . . . . -138.0(5) ?
C1C N1C B1C N3C . . . . 139.5(5) ?
C8C N1C B1C N3C . . . . -29.6(7) ?
C1C N1C B1C S1C . . . . -95.2(6) ?
C8C N1C B1C S1C . . . . 95.7(6) ?
